data_1559912
loop_
_publ_author_name
'Maris, Thierry'
'Duplessix, Robert'
'Leger, Jen-Michel'
'Chanh, N Guyen Ba'

_publ_contact_author_id_orcid 0000-0001-9731-4046
_publ_section_title
;
 1,6 diammonium tetrachloromanganate
;
_journal_name_full Thesis
_journal_page_first 1
_journal_year 1996
_chemical_formula_moiety 'C6 H18 N2, MnCl4'
_chemical_formula_sum 'C6 H18 Cl4 Mn N2'
_chemical_formula_weight 314.96
_chemical_name_common '1,6-diaminohexane ammoniun tetrachloromanganate'
_chemical_name_systematic
;
 catena-[1,6 hexanediammoniun bis(\m-chloro)-dichloro-manganate]
;
_space_group_crystal_system monoclinic
_space_group_IT_number 14
_space_group_name_Hall '-P 2ybc'
_space_group_name_H-M_alt 'P 1 21/c 1'
_atom_sites_solution_hydrogens geom
_atom_sites_solution_primary dual
_audit_contact_author_email thierry.maris@umontreal.ca
_audit_contact_author_name 'Thierry Maris'
_audit_contact_author_phone '+1 514 343 6111 3937'
_audit_creation_date 2019-04-29
_audit_creation_method
;
Olex2 1.2
(compiled 2018.05.29 svn.r3508 for OlexSys, GUI svn.r5506)
;
_cell_angle_alpha 90
_cell_angle_beta 93.771(4)
_cell_angle_gamma 90
_cell_formula_units_Z 2
_cell_length_a 13.294(8)
_cell_length_b 7.291(5)
_cell_length_c 7.165(4)
_cell_measurement_reflns_used 25
_cell_measurement_temperature 295
_cell_measurement_theta_max 17.64
_cell_measurement_theta_min 8.45
_cell_volume 693.0(7)
_computing_cell_refinement
;
CAD-4 Software. (1989) Enraf--Nonius, Delft, The Netherlands.
;
_computing_data_collection
;
CAD-4 Software. (1989) Enraf--Nonius, Delft, The Netherlands.
;
_computing_data_reduction
;
XCAD4. (1995) University of Marburg, Germany.
;
_computing_molecular_graphics 'Olex2 (Dolomanov et al., 2009)'
_computing_publication_material 'Olex2 (Dolomanov et al., 2009)'
_computing_structure_refinement 'XL (Sheldrick, 2015)'
_computing_structure_solution 'XS (Sheldrick, 2008)'
_diffrn_ambient_temperature 295
_diffrn_detector 'Scintillation detector'
_diffrn_measured_fraction_theta_full 1.000
_diffrn_measured_fraction_theta_max 1.000
_diffrn_measurement_device 'Enraf Nonius CAD4'
_diffrn_measurement_device_type 'Enraf Nonius CAD4'
_diffrn_measurement_method \w/2\q
_diffrn_radiation_monochromator graphite
_diffrn_radiation_probe x-ray
_diffrn_radiation_type CuK\a
_diffrn_radiation_wavelength 1.5418
_diffrn_reflns_av_R_equivalents 0.0418
_diffrn_reflns_av_unetI/netI 0.0022
_diffrn_reflns_Laue_measured_fraction_full 1.000
_diffrn_reflns_Laue_measured_fraction_max 1.000
_diffrn_reflns_limit_h_max 16
_diffrn_reflns_limit_h_min -16
_diffrn_reflns_limit_k_max 8
_diffrn_reflns_limit_k_min 0
_diffrn_reflns_limit_l_max 8
_diffrn_reflns_limit_l_min 0
_diffrn_reflns_number 1338
_diffrn_reflns_point_group_measured_fraction_full 1.000
_diffrn_reflns_point_group_measured_fraction_max 1.000
_diffrn_reflns_theta_full 67.680
_diffrn_reflns_theta_max 70.950
_diffrn_reflns_theta_min 3.332
_diffrn_source 'fine-focus sealed tube'
_diffrn_source_target Cu
_diffrn_source_type 'fine-focus sealed tube'
_diffrn_standards_interval_time 60
_diffrn_standards_number 3
_exptl_absorpt_coefficient_mu 14.562
_exptl_absorpt_correction_T_max 0.958
_exptl_absorpt_correction_T_min 0.705
_exptl_absorpt_correction_type psi-scan
_exptl_absorpt_process_details
;
North, A. C. T., Phillips, D. C. & Mathews, F. S. 
(1968). Acta Cryst. A24, 351--359. 
;
_exptl_crystal_colour 'clear light colourless'
_exptl_crystal_colour_lustre clear
_exptl_crystal_colour_modifier light
_exptl_crystal_colour_primary colourless
_exptl_crystal_density_diffrn 1.509
_exptl_crystal_density_method 'not measured'
_exptl_crystal_description Block
_exptl_crystal_F_000 322
_exptl_crystal_size_max 0.48
_exptl_crystal_size_mid 0.26
_exptl_crystal_size_min 0.1
_refine_diff_density_max 1.083
_refine_diff_density_min -1.052
_refine_diff_density_rms 0.275
_refine_ls_extinction_coef .
_refine_ls_extinction_method none
_refine_ls_goodness_of_fit_ref 1.164
_refine_ls_hydrogen_treatment constr
_refine_ls_matrix_type full
_refine_ls_number_parameters 62
_refine_ls_number_reflns 1338
_refine_ls_number_restraints 0
_refine_ls_restrained_S_all 1.164
_refine_ls_R_factor_all 0.0510
_refine_ls_R_factor_gt 0.0480
_refine_ls_shift/su_max 0.000
_refine_ls_shift/su_mean 0.000
_refine_ls_structure_factor_coef Fsqd
_refine_ls_weighting_details 'w=1/[\s^2^(Fo^2^)+(0.1643P)^2^+0.0224P] where P=(Fo^2^+2Fc^2^)/3'
_refine_ls_weighting_scheme calc
_refine_ls_wR_factor_gt 0.1454
_refine_ls_wR_factor_ref 0.1876
_reflns_Friedel_coverage 0
_reflns_Friedel_fraction_full .
_reflns_Friedel_fraction_max .
_reflns_number_gt 1325
_reflns_number_total 1338
_reflns_threshold_expression 'I > 2\s(I)'
_cod_data_source_file 2c6mn.cif
_cod_data_source_block 2c6mn
_cod_database_code 1559912

loop_
_space_group_symop_id
_space_group_symop_operation_xyz
1 'x, y, z'
2 '-x, y+1/2, -z+1/2'
3 '-x, -y, -z'
4 'x, -y-1/2, z-1/2'

loop_
_atom_site_label
_atom_site_type_symbol
_atom_site_fract_x
_atom_site_fract_y
_atom_site_fract_z
_atom_site_U_iso_or_equiv
_atom_site_adp_type
_atom_site_occupancy
_atom_site_site_symmetry_order
_atom_site_calc_flag
_atom_site_refinement_flags_posn
_atom_site_refinement_flags_adp
_atom_site_refinement_flags_occupancy
_atom_site_disorder_assembly
_atom_site_disorder_group
Cl1 Cl 0.48132(6) 0.26495(8) 0.76137(6) 0.0238(4) Uani 1 1 d . . . . .
Cl2 Cl 0.31457(4) 0.54259(12) 0.46757(9) 0.0279(4) Uani 1 1 d . . . . .
Mn1 Mn 0.500000 0.500000 0.500000 0.0144(3) Uani 1 2 d S T P . .
C1 C 0.2289(2) 1.0593(5) 0.4366(4) 0.0421(7) Uani 1 1 d . . . . .
H1A H 0.218970 1.052188 0.301475 0.051 Uiso 1 1 calc R . . . .
H1B H 0.227926 1.187827 0.471533 0.051 Uiso 1 1 calc R . . . .
C2 C 0.1453(3) 0.9642(5) 0.5207(7) 0.0459(9) Uani 1 1 d . . . . .
H2A H 0.154945 0.971954 0.655853 0.055 Uiso 1 1 calc R . . . .
H2B H 0.146454 0.835511 0.486427 0.055 Uiso 1 1 calc R . . . .
C3 C 0.0412(3) 1.0457(7) 0.4576(7) 0.0549(10) Uani 1 1 d . . . . .
H3A H 0.040496 1.174840 0.489993 0.066 Uiso 1 1 calc R . . . .
H3B H 0.031152 1.036091 0.322630 0.066 Uiso 1 1 calc R . . . .
N1 N 0.3274(3) 0.9816(4) 0.4954(6) 0.0318(8) Uani 1 1 d . . . . .
H1C H 0.375463 1.044055 0.442448 0.038 Uiso 1 1 calc GR . . . .
H1D H 0.329431 0.864629 0.460198 0.038 Uiso 1 1 calc GR . . . .
H1E H 0.337132 0.988705 0.619254 0.038 Uiso 1 1 calc GR . . . .

loop_
_atom_site_aniso_label
_atom_site_aniso_U_11
_atom_site_aniso_U_22
_atom_site_aniso_U_33
_atom_site_aniso_U_23
_atom_site_aniso_U_13
_atom_site_aniso_U_12
Cl1 0.0327(6) 0.0215(5) 0.0172(5) 0.00649(19) 0.0017(3) -0.0018(2)
Cl2 0.0192(5) 0.0297(5) 0.0348(5) -0.0001(3) 0.0016(3) -0.0002(3)
Mn1 0.0179(5) 0.0145(5) 0.0107(5) 0.00043(11) 0.0009(3) 0.00143(14)
C1 0.0243(17) 0.0510(17) 0.0515(17) 0.0150(15) 0.0065(12) 0.0023(14)
C2 0.0207(17) 0.0487(15) 0.068(2) 0.005(2) -0.0018(16) 0.0054(16)
C3 0.0209(19) 0.0643(18) 0.079(3) 0.008(2) -0.0035(17) 0.0076(18)
N1 0.0214(15) 0.0325(15) 0.0416(18) 0.0002(10) 0.0031(13) -0.0052(9)

loop_
_atom_type_symbol
_atom_type_description
_atom_type_scat_dispersion_real
_atom_type_scat_dispersion_imag
_atom_type_scat_source
C C 0.0181 0.0091 'International Tables Vol C Tables 4.2.6.8 and 6.1.1.4'
H H 0.0000 0.0000 'International Tables Vol C Tables 4.2.6.8 and 6.1.1.4'
Cl Cl 0.3639 0.7018 'International Tables Vol C Tables 4.2.6.8 and 6.1.1.4'
Mn Mn -0.5299 2.8052 'International Tables Vol C Tables 4.2.6.8 and 6.1.1.4'
N N 0.0311 0.0180 'International Tables Vol C Tables 4.2.6.8 and 6.1.1.4'

loop_
_geom_angle_atom_site_label_1
_geom_angle_atom_site_label_2
_geom_angle_atom_site_label_3
_geom_angle
_geom_angle_site_symmetry_1
_geom_angle_site_symmetry_3
Mn1 Cl1 Mn1 167.15(4) . 2_646
Cl1 Mn1 Cl1 180.0 2_656 4_565
Cl1 Mn1 Cl1 180.0 3_666 .
Cl1 Mn1 Cl1 88.50(5) . 4_565
Cl1 Mn1 Cl1 91.50(5) . 2_656
Cl1 Mn1 Cl1 91.50(5) 3_666 4_565
Cl1 Mn1 Cl1 88.50(5) 3_666 2_656
Cl2 Mn1 Cl1 91.15(2) . 2_656
Cl2 Mn1 Cl1 89.50(3) . 3_666
Cl2 Mn1 Cl1 90.50(3) 3_666 3_666
Cl2 Mn1 Cl1 91.15(2) 3_666 4_565
Cl2 Mn1 Cl1 88.85(2) . 4_565
Cl2 Mn1 Cl1 88.85(2) 3_666 2_656
Cl2 Mn1 Cl1 90.50(3) . .
Cl2 Mn1 Cl1 89.50(3) 3_666 .
Cl2 Mn1 Cl2 180.0 . 3_666
H1A C1 H1B 107.8 . .
C2 C1 H1A 109.1 . .
C2 C1 H1B 109.1 . .
N1 C1 H1A 109.1 . .
N1 C1 H1B 109.1 . .
N1 C1 C2 112.6(3) . .
C1 C2 H2A 109.1 . .
C1 C2 H2B 109.1 . .
C1 C2 C3 112.6(3) . .
H2A C2 H2B 107.8 . .
C3 C2 H2A 109.1 . .
C3 C2 H2B 109.1 . .
C2 C3 H3A 109.0 . .
C2 C3 H3B 109.0 . .
C3 C3 C2 112.8(5) 3_576 .
C3 C3 H3A 109.0 3_576 .
C3 C3 H3B 109.0 3_576 .
H3A C3 H3B 107.8 . .
C1 N1 H1C 109.5 . .
C1 N1 H1D 109.5 . .
C1 N1 H1E 109.5 . .
H1C N1 H1D 109.5 . .
H1C N1 H1E 109.5 . .
H1D N1 H1E 109.5 . .

loop_
_geom_bond_atom_site_label_1
_geom_bond_atom_site_label_2
_geom_bond_distance
_geom_bond_site_symmetry_2
Cl1 Mn1 2.5626(12) .
Cl1 Mn1 2.5808(13) 2_646
Cl2 Mn1 2.4803(16) .
C1 H1A 0.9700 .
C1 H1B 0.9700 .
C1 C2 1.472(5) .
C1 N1 1.463(4) .
C2 H2A 0.9700 .
C2 H2B 0.9700 .
C2 C3 1.546(6) .
C3 C3 1.450(9) 3_576
C3 H3A 0.9700 .
C3 H3B 0.9700 .
N1 H1C 0.8900 .
N1 H1D 0.8900 .
N1 H1E 0.8900 .

loop_
_geom_hbond_atom_site_label_D
_geom_hbond_atom_site_label_H
_geom_hbond_atom_site_label_A
_geom_hbond_distance_DH
_geom_hbond_distance_HA
_geom_hbond_distance_DA
_geom_hbond_angle_DHA
_geom_hbond_site_symmetry_A
_geom_hbond_publ_flag
N1 H1C Cl1 0.89 2.42 3.296(4) 169.6 4_575 yes
N1 H1D Cl2 0.89 2.36 3.211(4) 160.7 . yes
N1 H1E Cl1 0.89 2.92 3.402(4) 116.0 1_565 yes
N1 H1E Cl2 0.89 2.54 3.403(5) 162.6 4_576 yes

loop_
_geom_torsion_atom_site_label_1
_geom_torsion_atom_site_label_2
_geom_torsion_atom_site_label_3
_geom_torsion_atom_site_label_4
_geom_torsion
_geom_torsion_site_symmetry_1
_geom_torsion_site_symmetry_2
_geom_torsion_site_symmetry_3
_geom_torsion_site_symmetry_4
C1 C2 C3 C3 -179.1(5) . . . 3_576
N1 C1 C2 C3 -179.7(4) . . . .
